data_8101672
loop_
_publ_author_name
'W. Frey'
'M. Henneb\"ohle'
'V. J\"ager'

_publ_section_title
;
Crystal structure of (3S,1'S)-2,2-dimethyl-3-[1,2-cyclohexylidenedioxyethyl]-
tetrahydro-1,2-oxazolium tetrafluoroborate, (C~13~H~24~NO~3~)[BF~4~]
;
_journal_issue 2
_journal_name_full 'Zeitschrift f\"ur Kristallographie - New Crystal Structures'
_journal_page_first 149
_journal_page_last 150
_journal_volume 220
_journal_year 2005
_chemical_formula_sum 'C13 H24 B F4 N O3'
_chemical_formula_weight 329.14
_chemical_melting_point 443.5(5)
_chemical_name_systematic
;
(3S,1'S)-2,2-dimethyl-3-[1,2-cyclohexylidenedioxyethyl]-tetrahydro-1,2-oxazolium
tetrafluoroborate
;
_space_group_IT_number 20
_symmetry_cell_setting orthorhombic
_symmetry_space_group_name_Hall 'C 2c 2'
_symmetry_space_group_name_H-M 'C 2 2 21'
_atom_sites_solution_hydrogens geom
_atom_sites_solution_primary direct
_atom_sites_solution_secondary difmap
_audit_creation_method SHELXL-97
_cell_angle_alpha 90.00
_cell_angle_beta 90.00
_cell_angle_gamma 90.00
_cell_formula_units_Z 8
_cell_length_a 9.3197(18)
_cell_length_b 10.6761(8)
_cell_length_c 33.786(2)
_cell_measurement_reflns_used 30
_cell_measurement_temperature 293(2)
_cell_measurement_theta_max 22.5
_cell_measurement_theta_min 19
_cell_volume 3361.6(7)
_computing_cell_refinement 'Bruker XScans V. 2.31'
_computing_data_collection 'Bruker XScans V. 2.31'
_computing_data_reduction 'Bruker XScans V. 2.31'
_computing_molecular_graphics SHELXTL-XP
_computing_structure_refinement 'SHELXL-97 (Sheldrick, 1997)'
_computing_structure_solution 'SHELXS-97 (Sheldrick, 1990)'
_diffrn_ambient_temperature 293(2)
_diffrn_measured_fraction_theta_full 0.994
_diffrn_measured_fraction_theta_max 0.994
_diffrn_measurement_device_type 'Siemens P4'
_diffrn_measurement_method omega
_diffrn_radiation_monochromator graphite
_diffrn_radiation_source 'fine-focus sealed tube'
_diffrn_radiation_type CuK\a
_diffrn_radiation_wavelength 1.54178
_diffrn_reflns_av_R_equivalents 0.0336
_diffrn_reflns_av_sigmaI/netI 0.0330
_diffrn_reflns_limit_h_max 9
_diffrn_reflns_limit_h_min -1
_diffrn_reflns_limit_k_max 11
_diffrn_reflns_limit_k_min -1
_diffrn_reflns_limit_l_max 35
_diffrn_reflns_limit_l_min -1
_diffrn_reflns_number 1613
_diffrn_reflns_theta_full 54.97
_diffrn_reflns_theta_max 54.97
_diffrn_reflns_theta_min 2.62
_diffrn_standards_interval_count 100
_diffrn_standards_number 3
_exptl_absorpt_coefficient_mu 1.024
_exptl_absorpt_correction_type none
_exptl_crystal_colour colorless
_exptl_crystal_density_diffrn 1.301
_exptl_crystal_density_method 'not measured'
_exptl_crystal_description lath
_exptl_crystal_F_000 1392
_exptl_crystal_size_max 1.2
_exptl_crystal_size_mid 0.25
_exptl_crystal_size_min 0.10
_refine_diff_density_max 0.366
_refine_diff_density_min -0.207
_refine_diff_density_rms 0.049
_refine_ls_abs_structure_details 'Flack H D (1983), Acta Cryst. A39, 876-881'
_refine_ls_abs_structure_Flack -0.9(6)
_refine_ls_extinction_method none
_refine_ls_goodness_of_fit_ref 1.386
_refine_ls_hydrogen_treatment mixed
_refine_ls_matrix_type full
_refine_ls_number_parameters 199
_refine_ls_number_reflns 1501
_refine_ls_number_restraints 0
_refine_ls_restrained_S_all 1.386
_refine_ls_R_factor_all 0.0753
_refine_ls_R_factor_gt 0.0638
_refine_ls_shift/su_max 0.000
_refine_ls_shift/su_mean 0.000
_refine_ls_structure_factor_coef Fsqd
_refine_ls_weighting_details 'calc w=1/[\s^2^(Fo^2^)+(0.0750P)^2^+1.5000P] where P=(Fo^2^+2Fc^2^)/3'
_refine_ls_weighting_scheme calc
_refine_ls_wR_factor_gt 0.1701
_refine_ls_wR_factor_ref 0.1849
_reflns_number_gt 1174
_reflns_number_total 1501
_reflns_threshold_expression >2sigma(I)
_cod_data_source_file 1267-1269.cff
_cod_data_source_block wf706mh
_cod_depositor_comments
;
The following automatic conversions were performed:
'_chemical_melting_point' value '443-444 K' changed to '443.5(5)' -
took average value and fixed precision.

Automatic conversion script
Id: cif_fix_values 1543 2011-01-07 15:16:27Z adriana 
;
_cod_original_sg_symbol_H-M C222(1)
_cod_database_code 8101672

loop_
_symmetry_equiv_pos_as_xyz
'x, y, z'
'-x, -y, z+1/2'
'-x, y, -z+1/2'
'x, -y, -z'
'x+1/2, y+1/2, z'
'-x+1/2, -y+1/2, z+1/2'
'-x+1/2, y+1/2, -z+1/2'
'x+1/2, -y+1/2, -z'

loop_
_atom_site_label
_atom_site_type_symbol
_atom_site_fract_x
_atom_site_fract_y
_atom_site_fract_z
_atom_site_U_iso_or_equiv
_atom_site_adp_type
_atom_site_occupancy
_atom_site_symmetry_multiplicity
_atom_site_Wyckoff_symbol
_atom_site_calc_flag
_atom_site_refinement_flags
_atom_site_disorder_assembly
_atom_site_disorder_group
F1 F 0.3766(5) 0.3963(5) 0.4213(2) 0.147(2) Uani 1 8 c d . . .
F2 F 0.5157(11) 0.2274(4) 0.4090(2) 0.207(3) Uani 1 8 c d . . .
F3 F 0.5787(6) 0.4134(5) 0.39003(15) 0.1352(18) Uani 1 8 c d . . .
F4 F 0.5860(5) 0.3683(6) 0.45235(12) 0.142(2) Uani 1 8 c d . . .
B1 B 0.5115(10) 0.3437(8) 0.4183(2) 0.091(2) Uani 1 8 c d . . .
O1 O -0.0208(7) 0.3607(4) 0.47030(11) 0.1097(18) Uani 1 8 c d . . .
O2 O 0.0799(4) 0.2356(5) 0.35652(9) 0.0805(13) Uani 1 8 c d . . .
O3 O -0.0721(5) 0.2239(8) 0.30398(11) 0.134(3) Uani 1 8 c d . . .
N1 N -0.0300(5) 0.2522(4) 0.44549(11) 0.0687(13) Uani 1 8 c d . . .
C1 C -0.0245(14) 0.4689(6) 0.4470(2) 0.122(3) Uani 1 8 c d . . .
H1A H 0.0618 0.5178 0.4513 0.146 Uiso 1 8 c calc R . .
H1B H -0.1065 0.5198 0.4543 0.146 Uiso 1 8 c calc R . .
C2 C -0.0348(11) 0.4329(5) 0.40505(19) 0.100(3) Uani 1 8 c d . . .
H2A H 0.0584 0.4363 0.3923 0.120 Uiso 1 8 c calc R . .
H2B H -0.1006 0.4873 0.3909 0.120 Uiso 1 8 c calc R . .
C3 C -0.0912(6) 0.2996(5) 0.40646(14) 0.0680(15) Uani 1 8 c d . . .
H3 H -0.1956 0.3044 0.4095 0.082 Uiso 1 8 c calc R . .
C4 C -0.0614(6) 0.2168(6) 0.37172(13) 0.0688(15) Uani 1 8 c d . . .
H4 H -0.0728 0.1290 0.3796 0.083 Uiso 1 8 c calc R . .
C5 C -0.1564(7) 0.2438(8) 0.33608(15) 0.0851(18) Uani 1 8 c d . . .
H5A H -0.2387 0.1880 0.3358 0.102 Uiso 1 8 c calc R . .
H5B H -0.1904 0.3296 0.3366 0.102 Uiso 1 8 c calc R . .
C6 C -0.1297(8) 0.1653(7) 0.46603(18) 0.092(2) Uani 1 8 c d . . .
H6A H -0.2233 0.2026 0.4674 0.139 Uiso 1 8 c calc R . .
H6B H -0.0951 0.1492 0.4923 0.139 Uiso 1 8 c calc R . .
H6C H -0.1353 0.0880 0.4516 0.139 Uiso 1 8 c calc R . .
C7 C 0.1178(7) 0.2003(7) 0.44248(18) 0.0840(18) Uani 1 8 c d . . .
H7A H 0.1786 0.2594 0.4292 0.126 Uiso 1 8 c calc R . .
H7B H 0.1156 0.1234 0.4278 0.126 Uiso 1 8 c calc R . .
H7C H 0.1547 0.1845 0.4685 0.126 Uiso 1 8 c calc R . .
C8 C 0.0728(7) 0.2347(7) 0.31403(14) 0.0779(17) Uani 1 8 c d . . .
C9 C 0.1348(11) 0.3512(8) 0.2987(2) 0.113(3) Uani 1 8 c d . . .
H9A H 0.0829 0.4215 0.3099 0.135 Uiso 1 8 c calc R . .
H9B H 0.1214 0.3536 0.2702 0.135 Uiso 1 8 c calc R . .
C10 C 0.2877(14) 0.3664(16) 0.3073(3) 0.172(6) Uani 1 8 c d . . .
H10A H 0.3019 0.3713 0.3357 0.206 Uiso 1 8 c calc R . .
H10B H 0.3223 0.4437 0.2957 0.206 Uiso 1 8 c calc R . .
C11 C 0.3683(11) 0.261(3) 0.2914(3) 0.231(11) Uani 1 8 c d . . .
H11A H 0.4682 0.2682 0.2992 0.278 Uiso 1 8 c calc R . .
H11B H 0.3641 0.2628 0.2627 0.278 Uiso 1 8 c calc R . .
C12 C 0.3075(16) 0.1309(16) 0.3065(4) 0.192(7) Uani 1 8 c d . . .
H12A H 0.3568 0.0628 0.2933 0.230 Uiso 1 8 c calc R . .
H12B H 0.3242 0.1229 0.3348 0.230 Uiso 1 8 c calc R . .
C13 C 0.1482(13) 0.1230(9) 0.2981(2) 0.131(3) Uani 1 8 c d . . .
H13A H 0.1327 0.1176 0.2698 0.157 Uiso 1 8 c calc R . .
H13B H 0.1093 0.0479 0.3102 0.157 Uiso 1 8 c calc R . .

loop_
_atom_site_aniso_label
_atom_site_aniso_U_11
_atom_site_aniso_U_22
_atom_site_aniso_U_33
_atom_site_aniso_U_23
_atom_site_aniso_U_13
_atom_site_aniso_U_12
F1 0.080(3) 0.142(4) 0.220(6) -0.028(4) 0.018(3) -0.006(3)
F2 0.288(9) 0.068(2) 0.266(7) -0.011(3) -0.029(8) -0.005(5)
F3 0.135(4) 0.143(4) 0.128(3) 0.032(3) 0.025(3) 0.007(3)
F4 0.113(3) 0.222(6) 0.092(3) -0.004(3) -0.004(2) 0.017(4)
B1 0.092(6) 0.094(6) 0.086(5) 0.004(5) 0.019(5) 0.000(5)
O1 0.184(5) 0.081(3) 0.064(2) -0.019(2) -0.010(3) -0.003(4)
O2 0.068(2) 0.122(3) 0.0517(18) -0.012(2) 0.0031(16) -0.001(3)
O3 0.088(3) 0.257(8) 0.057(2) -0.008(4) -0.005(2) 0.005(5)
N1 0.084(3) 0.072(3) 0.050(2) -0.004(2) -0.003(2) -0.004(3)
C1 0.196(10) 0.079(4) 0.090(5) -0.008(4) -0.002(6) -0.007(6)
C2 0.154(7) 0.066(3) 0.081(4) 0.005(3) 0.002(5) -0.006(5)
C3 0.072(3) 0.079(3) 0.053(3) 0.003(3) -0.001(2) 0.002(3)
C4 0.069(3) 0.085(4) 0.052(3) -0.008(3) 0.001(3) -0.006(3)
C5 0.077(4) 0.123(5) 0.055(3) -0.007(4) 0.000(3) -0.009(4)
C6 0.108(5) 0.097(5) 0.071(4) 0.018(3) 0.013(4) -0.002(4)
C7 0.077(4) 0.098(4) 0.077(4) -0.003(3) -0.012(3) 0.001(4)
C8 0.081(4) 0.107(5) 0.046(3) -0.002(3) 0.001(3) 0.008(4)
C9 0.138(7) 0.108(6) 0.092(5) 0.020(5) -0.012(5) -0.003(6)
C10 0.127(9) 0.269(16) 0.120(8) 0.066(10) -0.012(7) -0.081(11)
C11 0.080(6) 0.49(3) 0.128(8) 0.076(15) 0.036(5) 0.041(15)
C12 0.184(13) 0.262(16) 0.129(8) 0.031(10) 0.032(9) 0.147(13)
C13 0.184(10) 0.135(8) 0.074(4) -0.012(5) 0.019(6) 0.037(8)

loop_
_atom_type_symbol
_atom_type_description
_atom_type_scat_dispersion_real
_atom_type_scat_dispersion_imag
_atom_type_scat_source
C C 0.0181 0.0091 'International Tables Vol C Tables 4.2.6.8 and 6.1.1.4'
H H 0.0000 0.0000 'International Tables Vol C Tables 4.2.6.8 and 6.1.1.4'
B B 0.0090 0.0039 'International Tables Vol C Tables 4.2.6.8 and 6.1.1.4'
N N 0.0311 0.0180 'International Tables Vol C Tables 4.2.6.8 and 6.1.1.4'
O O 0.0492 0.0322 'International Tables Vol C Tables 4.2.6.8 and 6.1.1.4'
F F 0.0727 0.0534 'International Tables Vol C Tables 4.2.6.8 and 6.1.1.4'

loop_
_geom_angle_atom_site_label_1
_geom_angle_atom_site_label_2
_geom_angle_atom_site_label_3
_geom_angle
_geom_angle_site_symmetry_1
_geom_angle_site_symmetry_3
_geom_angle_publ_flag
F2 B1 F3 110.2(8) . . ?
F2 B1 F4 112.0(8) . . ?
F3 B1 F4 104.6(7) . . ?
F2 B1 F1 116.1(9) . . ?
F3 B1 F1 104.4(7) . . ?
F4 B1 F1 108.7(6) . . ?
C1 O1 N1 109.7(4) . . ?
C4 O2 C8 108.4(4) . . ?
C5 O3 C8 110.7(4) . . ?
O1 N1 C7 106.6(4) . . ?
O1 N1 C6 105.6(4) . . ?
C7 N1 C6 112.3(5) . . ?
O1 N1 C3 105.1(4) . . ?
C7 N1 C3 114.3(4) . . ?
C6 N1 C3 112.2(5) . . ?
O1 C1 C2 109.2(5) . . ?
O1 C1 H1A 109.8 . . ?
C2 C1 H1A 109.8 . . ?
O1 C1 H1B 109.8 . . ?
C2 C1 H1B 109.8 . . ?
H1A C1 H1B 108.3 . . ?
C1 C2 C3 103.7(5) . . ?
C1 C2 H2A 111.0 . . ?
C3 C2 H2A 111.0 . . ?
C1 C2 H2B 111.0 . . ?
C3 C2 H2B 111.0 . . ?
H2A C2 H2B 109.0 . . ?
C4 C3 C2 117.7(5) . . ?
C4 C3 N1 114.4(5) . . ?
C2 C3 N1 102.1(5) . . ?
C4 C3 H3 107.3 . . ?
C2 C3 H3 107.3 . . ?
N1 C3 H3 107.3 . . ?
O2 C4 C3 111.8(5) . . ?
O2 C4 C5 103.0(4) . . ?
C3 C4 C5 113.6(5) . . ?
O2 C4 H4 109.4 . . ?
C3 C4 H4 109.4 . . ?
C5 C4 H4 109.4 . . ?
O3 C5 C4 105.4(5) . . ?
O3 C5 H5A 110.7 . . ?
C4 C5 H5A 110.7 . . ?
O3 C5 H5B 110.7 . . ?
C4 C5 H5B 110.7 . . ?
H5A C5 H5B 108.8 . . ?
N1 C6 H6A 109.5 . . ?
N1 C6 H6B 109.5 . . ?
H6A C6 H6B 109.5 . . ?
N1 C6 H6C 109.5 . . ?
H6A C6 H6C 109.5 . . ?
H6B C6 H6C 109.5 . . ?
N1 C7 H7A 109.5 . . ?
N1 C7 H7B 109.5 . . ?
H7A C7 H7B 109.5 . . ?
N1 C7 H7C 109.5 . . ?
H7A C7 H7C 109.5 . . ?
H7B C7 H7C 109.5 . . ?
O3 C8 O2 106.7(4) . . ?
O3 C8 C9 111.4(7) . . ?
O2 C8 C9 109.2(6) . . ?
O3 C8 C13 107.7(8) . . ?
O2 C8 C13 110.2(6) . . ?
C9 C8 C13 111.5(6) . . ?
C8 C9 C10 114.0(9) . . ?
C8 C9 H9A 108.8 . . ?
C10 C9 H9A 108.8 . . ?
C8 C9 H9B 108.8 . . ?
C10 C9 H9B 108.8 . . ?
H9A C9 H9B 107.7 . . ?
C9 C10 C11 110.0(12) . . ?
C9 C10 H10A 109.7 . . ?
C11 C10 H10A 109.7 . . ?
C9 C10 H10B 109.7 . . ?
C11 C10 H10B 109.7 . . ?
H10A C10 H10B 108.2 . . ?
C10 C11 C12 111.9(8) . . ?
C10 C11 H11A 109.2 . . ?
C12 C11 H11A 109.2 . . ?
C10 C11 H11B 109.2 . . ?
C12 C11 H11B 109.2 . . ?
H11A C11 H11B 107.9 . . ?
C13 C12 C11 109.9(9) . . ?
C13 C12 H12A 109.7 . . ?
C11 C12 H12A 109.7 . . ?
C13 C12 H12B 109.7 . . ?
C11 C12 H12B 109.7 . . ?
H12A C12 H12B 108.2 . . ?
C8 C13 C12 110.6(9) . . ?
C8 C13 H13A 109.5 . . ?
C12 C13 H13A 109.5 . . ?
C8 C13 H13B 109.5 . . ?
C12 C13 H13B 109.5 . . ?
H13A C13 H13B 108.1 . . ?

loop_
_geom_bond_atom_site_label_1
_geom_bond_atom_site_label_2
_geom_bond_distance
_geom_bond_site_symmetry_2
_geom_bond_publ_flag
F1 B1 1.381(10) . ?
F2 B1 1.281(10) . ?
F3 B1 1.362(9) . ?
F4 B1 1.370(10) . ?
O1 C1 1.399(8) . ?
O1 N1 1.432(6) . ?
O2 C4 1.427(6) . ?
O2 C8 1.437(6) . ?
O3 C5 1.356(7) . ?
O3 C8 1.398(7) . ?
N1 C7 1.489(8) . ?
N1 C6 1.485(8) . ?
N1 C3 1.523(6) . ?
C1 C2 1.471(10) . ?
C1 H1A 0.9700 . ?
C1 H1B 0.9700 . ?
C2 C3 1.518(9) . ?
C2 H2A 0.9700 . ?
C2 H2B 0.9700 . ?
C3 C4 1.495(7) . ?
C3 H3 0.9800 . ?
C4 C5 1.523(7) . ?
C4 H4 0.9800 . ?
C5 H5A 0.9700 . ?
C5 H5B 0.9700 . ?
C6 H6A 0.9600 . ?
C6 H6B 0.9600 . ?
C6 H6C 0.9600 . ?
C7 H7A 0.9600 . ?
C7 H7B 0.9600 . ?
C7 H7C 0.9600 . ?
C8 C9 1.467(11) . ?
C8 C13 1.484(11) . ?
C9 C10 1.463(14) . ?
C9 H9A 0.9700 . ?
C9 H9B 0.9700 . ?
C10 C11 1.46(2) . ?
C10 H10A 0.9700 . ?
C10 H10B 0.9700 . ?
C11 C12 1.58(2) . ?
C11 H11A 0.9700 . ?
C11 H11B 0.9700 . ?
C12 C13 1.513(17) . ?
C12 H12A 0.9700 . ?
C12 H12B 0.9700 . ?
C13 H13A 0.9700 . ?
C13 H13B 0.9700 . ?
